data_2020025
loop_
_publ_author_name
'Setifi, Fatima'
'Geiger, David K.'
'Abdul Razak, Ibrahim'
'Setifi, Zouaoui'

_publ_section_title
;
 Multiple N---H&#x00B7;&#x00B7;&#x00B7;NC, C---H&#x00B7;&#x00B7;&#x00B7;NC
 and nitrile&#x00B7;&#x00B7;&#x00B7;\p interactions in
 4,4'-bipyridine-1,1'-diium bis(1,1,3,3-tetracyano-2-ethoxypropenide):
 structure determination and DFT calculations of
 anion&#x00B7;&#x00B7;&#x00B7;\p cation interaction energies
;
_journal_coeditor_code LY3016
_journal_issue 8
_journal_name_full 'Acta Crystallographica Section C'
_journal_page_first
;
;
_journal_paper_doi 10.1107/S2053229615012437
_journal_volume 71
_journal_year 2015
_chemical_formula_iupac 'C10 H10 N2 2+, 2C9 H5 N4 O -'
_chemical_formula_moiety 'C10 H10 N2 2+, 2(C9 H5 N4 O -)'
_chemical_formula_sum 'C28 H20 N10 O2'
_chemical_formula_weight 528.54
_chemical_name_systematic
;
4,4'-Bipyridine-1,1'-diium bis(1,1,3,3-tetracyano-2-ethoxypropenide)
;
_space_group_crystal_system monoclinic
_space_group_IT_number 15
_space_group_name_Hall '-C 2yc'
_space_group_name_H-M_alt 'C 1 2/c 1'
_symmetry_space_group_name_Hall '-C 2yc'
_symmetry_space_group_name_H-M 'C 1 2/c 1'
_atom_sites_solution_hydrogens mixed
_cell_angle_alpha 90
_cell_angle_beta 117.882(3)
_cell_angle_gamma 90
_cell_formula_units_Z 8
_cell_length_a 35.847(3)
_cell_length_b 7.3242(5)
_cell_length_c 22.995(2)
_cell_measurement_reflns_used 9990
_cell_measurement_temperature 294.(2)
_cell_measurement_theta_max 24.52
_cell_measurement_theta_min 2.57
_cell_volume 5336.5(8)
_computing_cell_refinement
;
APEX2 and SAINT (Bruker, 2009)
;
_computing_data_collection
;
APEX2 (Bruker, 2009)
;
_computing_data_reduction
;
SAINT (Bruker, 2009)
;
_computing_molecular_graphics
;
PLATON (Spek, 2009) and Mercury (Macrae <i>et al.</i>, 2006)
;
_computing_publication_material
;
publCIF (Westrip, 2010)
;
_computing_structure_refinement
;
SHELXL2014 (Sheldrick, 2008)
;
_computing_structure_solution
;
SHELXS97 (Sheldrick, 2008)
;
_diffrn_ambient_temperature 294.(2)
_diffrn_measured_fraction_theta_full 1.000
_diffrn_measured_fraction_theta_max 1.000
_diffrn_measurement_device_type 'Bruker APEXII CCD'
_diffrn_measurement_method '\f & \w scans'
_diffrn_radiation_monochromator graphite
_diffrn_radiation_type MoKa
_diffrn_radiation_wavelength 0.71073
_diffrn_reflns_av_R_equivalents 0.0398
_diffrn_reflns_limit_h_max 45
_diffrn_reflns_limit_h_min -45
_diffrn_reflns_limit_k_max 9
_diffrn_reflns_limit_k_min -9
_diffrn_reflns_limit_l_max 29
_diffrn_reflns_limit_l_min -29
_diffrn_reflns_number 43525
_diffrn_reflns_theta_full 26.73
_diffrn_reflns_theta_max 26.73
_diffrn_reflns_theta_min 1.28
_exptl_absorpt_coefficient_mu 0.089
_exptl_absorpt_correction_T_max 0.99
_exptl_absorpt_correction_T_min 0.96
_exptl_absorpt_correction_type multi-scan
_exptl_absorpt_process_details
;
(SADABS; Bruker, 2014)
;
_exptl_crystal_colour orange
_exptl_crystal_density_diffrn 1.316
_exptl_crystal_density_method 'not measured'
_exptl_crystal_description block
_exptl_crystal_F_000 2192
_exptl_crystal_size_max 0.464
_exptl_crystal_size_mid 0.345
_exptl_crystal_size_min 0.128
_refine_diff_density_max 0.290
_refine_diff_density_min -0.286
_refine_ls_extinction_method none
_refine_ls_goodness_of_fit_ref 1.020
_refine_ls_hydrogen_treatment mixed
_refine_ls_matrix_type full
_refine_ls_number_parameters 390
_refine_ls_number_reflns 5675
_refine_ls_number_restraints 6
_refine_ls_restrained_S_all 1.019
_refine_ls_R_factor_all 0.0562
_refine_ls_R_factor_gt 0.0384
_refine_ls_shift/su_max 0.001
_refine_ls_shift/su_mean 0.000
_refine_ls_structure_factor_coef Fsqd
_refine_ls_weighting_details 'w=1/[\s^2^(Fo^2^)+(0.0581P)^2^+2.1115P] where P=(Fo^2^+2Fc^2^)/3'
_refine_ls_weighting_scheme calc
_refine_ls_wR_factor_gt 0.1040
_refine_ls_wR_factor_ref 0.1183
_reflns_number_gt 4345
_reflns_number_total 5675
_reflns_threshold_expression 'I > 2\s(I)'
_cod_data_source_file ly3016sup1.cif
_cod_data_source_block I
_cod_original_cell_volume 5336.5(7)
_cod_database_code 2020025

loop_
_space_group_symop_operation_xyz
'x, y, z'
'-x, y, -z+1/2'
'x+1/2, y+1/2, z'
'-x+1/2, y+1/2, -z+1/2'
'-x, -y, -z'
'x, -y, z-1/2'
'-x+1/2, -y+1/2, -z'
'x+1/2, -y+1/2, z-1/2'

loop_
_atom_site_type_symbol
_atom_site_label
_atom_site_fract_x
_atom_site_fract_y
_atom_site_fract_z
_atom_site_U_iso_or_equiv
_atom_site_adp_type
_atom_site_calc_flag
_atom_site_occupancy
_atom_site_disorder_assembly
_atom_site_disorder_group
N N1 0.39236(3) 0.26112(18) 0.14620(6) 0.0479(3) Uani d 1 . .
H H1N 0.3644(6) 0.262(3) 0.1202(8) 0.072(5) Uiso d 1 . .
C C1 0.47684(3) 0.26421(18) 0.22777(6) 0.0350(3) Uani d 1 . .
C C2 0.44919(4) 0.2021(2) 0.25006(6) 0.0432(3) Uani d 1 . .
H H2 0.4594 0.1622 0.2932 0.052 Uiso calc 1 . .
C C3 0.40668(4) 0.2003(2) 0.20775(7) 0.0489(3) Uani d 1 . .
H H3 0.3879 0.1569 0.2219 0.059 Uiso calc 1 . .
C C4 0.41790(4) 0.3222(2) 0.12341(7) 0.0504(4) Uani d 1 . .
H H4 0.4068 0.3633 0.0802 0.06 Uiso calc 1 . .
C C5 0.46072(4) 0.3247(2) 0.16351(6) 0.0438(3) Uani d 1 . .
H H5 0.4787 0.3666 0.1476 0.053 Uiso calc 1 . .
C C12 0.23510(4) 0.1210(2) 0.11054(6) 0.0408(3) Uani d 1 . .
C C14 0.19944(4) 0.1468(2) 0.04822(7) 0.0479(3) Uani d 1 . .
N N14 0.17222(4) 0.1710(3) -0.00318(6) 0.0723(5) Uani d 1 . .
C C13 0.27414(4) 0.1754(2) 0.11506(6) 0.0473(3) Uani d 1 . .
N N13 0.30549(4) 0.2211(2) 0.11787(7) 0.0714(4) Uani d 1 . .
C C15 0.26439(4) 0.0254(2) 0.22702(6) 0.0421(3) Uani d 1 . .
C C16 0.30440(4) -0.0233(2) 0.23446(6) 0.0465(3) Uani d 1 . .
N N16 0.33704(4) -0.0641(2) 0.24128(7) 0.0714(4) Uani d 1 . .
C C17 0.26144(5) 0.0367(2) 0.28630(8) 0.0581(4) Uani d 1 . .
N N17 0.26052(6) 0.0491(3) 0.33501(8) 0.0944(6) Uani d 1 . .
C C11 0.23075(4) 0.06977(18) 0.16553(6) 0.0403(3) Uani d 1 . .
O O1 0.19095(3) 0.07276(15) 0.15625(5) 0.0546(3) Uani d 1 . .
C C18 0.17319(11) -0.1040(5) 0.1640(2) 0.0632(9) Uani d 0.5 B .
H H18A 0.1643 -0.1775 0.1247 0.076 Uiso calc 0.5 A 1
H H18B 0.1945 -0.1713 0.201 0.076 Uiso calc 0.5 A 1
C C19 0.1382(3) -0.0669(12) 0.1750(5) 0.100(3) Uani d 0.5 B 1
H H19A 0.1158 -0.0142 0.136 0.15 Uiso calc 0.5 B 1
H H19B 0.1464 0.0171 0.211 0.15 Uiso calc 0.5 B 1
H H19C 0.1285 -0.1785 0.1853 0.15 Uiso calc 0.5 B 1
C C98 0.17832(8) -0.0259(5) 0.20030(14) 0.0437(6) Uani d 0.5 C 2
H H98A 0.1746 0.0587 0.2296 0.052 Uiso calc 0.5 C 2
H H98B 0.1997 -0.1147 0.2266 0.052 Uiso calc 0.5 C 2
C C99 0.1376(2) -0.1192(11) 0.1565(3) 0.079(2) Uani d 0.5 C 2
H H99A 0.1169 -0.0297 0.1306 0.118 Uiso calc 0.5 C 2
H H99B 0.1279 -0.1856 0.1828 0.118 Uiso calc 0.5 C 2
H H99C 0.1419 -0.2023 0.1278 0.118 Uiso calc 0.5 C 2
N N2 0.35863(4) 0.2175(2) 0.59825(7) 0.0624(4) Uani d 1 . .
H H2N 0.3878(7) 0.207(3) 0.6231(9) 0.090(6) Uiso d 1 . .
C C6 0.27328(4) 0.24283(19) 0.52094(6) 0.0395(3) Uani d 1 . .
C C7 0.29878(5) 0.1636(3) 0.49753(8) 0.0623(4) Uani d 1 . .
H H7 0.2869 0.1178 0.4549 0.075 Uiso calc 1 . .
C C8 0.34157(5) 0.1528(3) 0.53748(10) 0.0730(5) Uani d 1 . .
H H8 0.3587 0.0998 0.5217 0.088 Uiso calc 1 . .
C C9 0.33554(5) 0.2927(3) 0.62248(8) 0.0637(4) Uani d 1 . .
H H9 0.3484 0.3361 0.6655 0.076 Uiso calc 1 . .
C C10 0.29267(4) 0.3074(3) 0.58464(7) 0.0560(4) Uani d 1 . .
H H10 0.2766 0.3613 0.6021 0.067 Uiso calc 1 . .
C C24 0.51345(4) 0.24485(19) 0.63901(6) 0.0406(3) Uani d 1 . .
C C25 0.54863(4) 0.2921(2) 0.69981(6) 0.0478(3) Uani d 1 . .
N N25 0.57600(4) 0.3322(3) 0.74944(6) 0.0709(4) Uani d 1 . .
C C26 0.47656(4) 0.1872(2) 0.64116(6) 0.0443(3) Uani d 1 . .
N N26 0.44643(4) 0.1377(2) 0.64208(6) 0.0604(4) Uani d 1 . .
C C21 0.47761(4) 0.28746(19) 0.51818(6) 0.0406(3) Uani d 1 . .
C C23 0.43870(4) 0.3447(2) 0.51339(6) 0.0470(3) Uani d 1 . .
N N23 0.40708(4) 0.3916(2) 0.50924(7) 0.0699(4) Uani d 1 . .
C C22 0.47969(4) 0.2679(2) 0.45847(7) 0.0496(3) Uani d 1 . .
N N22 0.47996(5) 0.2512(3) 0.40943(7) 0.0768(5) Uani d 1 . .
C C20 0.51365(4) 0.26385(18) 0.57812(6) 0.0383(3) Uani d 1 . .
O O2 0.54940(3) 0.26573(15) 0.57332(5) 0.0499(3) Uani d 1 . .
C C27 0.58454(4) 0.1482(2) 0.61410(8) 0.0545(4) Uani d 1 . .
H H27A 0.5744 0.0354 0.6238 0.065 Uiso calc 1 . .
H H27B 0.6029 0.2085 0.6552 0.065 Uiso calc 1 . .
C C28 0.60777(5) 0.1100(3) 0.57584(10) 0.0727(5) Uani d 1 . .
H H28A 0.5894 0.0476 0.5358 0.109 Uiso calc 1 . .
H H28B 0.6319 0.0349 0.6016 0.109 Uiso calc 1 . .
H H28C 0.6169 0.223 0.5655 0.109 Uiso calc 1 . .

loop_
_atom_site_aniso_label
_atom_site_aniso_U_11
_atom_site_aniso_U_22
_atom_site_aniso_U_33
_atom_site_aniso_U_12
_atom_site_aniso_U_13
_atom_site_aniso_U_23
N1 0.0239(5) 0.0668(8) 0.0438(6) -0.0012(5) 0.0080(5) -0.0009(5)
C1 0.0259(6) 0.0464(7) 0.0302(6) 0.0005(5) 0.0111(5) -0.0023(5)
C2 0.0333(6) 0.0650(9) 0.0321(6) -0.0040(6) 0.0159(5) -0.0003(6)
C3 0.0325(6) 0.0719(10) 0.0449(7) -0.0072(6) 0.0203(6) -0.0042(7)
C4 0.0340(7) 0.0707(10) 0.0362(7) 0.0021(6) 0.0079(5) 0.0111(6)
C5 0.0304(6) 0.0642(9) 0.0351(6) -0.0009(6) 0.0140(5) 0.0078(6)
C12 0.0265(6) 0.0544(8) 0.0383(6) 0.0005(5) 0.0124(5) 0.0048(6)
C14 0.0315(6) 0.0670(9) 0.0427(7) -0.0015(6) 0.0151(6) 0.0089(7)
N14 0.0364(7) 0.1194(13) 0.0484(7) -0.0038(7) 0.0091(6) 0.0216(8)
C13 0.0318(6) 0.0691(9) 0.0373(7) 0.0020(6) 0.0131(5) 0.0103(6)
N13 0.0331(6) 0.1163(13) 0.0606(8) -0.0024(7) 0.0184(6) 0.0260(8)
C15 0.0378(6) 0.0513(8) 0.0391(7) 0.0044(6) 0.0195(5) 0.0053(6)
C16 0.0395(7) 0.0617(9) 0.0323(6) 0.0062(6) 0.0118(5) 0.0057(6)
N16 0.0417(7) 0.1111(13) 0.0576(8) 0.0244(7) 0.0200(6) 0.0210(8)
C17 0.0637(9) 0.0666(10) 0.0532(9) 0.0179(8) 0.0351(8) 0.0177(8)
N17 0.1268(15) 0.1157(15) 0.0693(10) 0.0426(12) 0.0697(11) 0.0303(10)
C11 0.0307(6) 0.0450(7) 0.0460(7) 0.0033(5) 0.0186(5) 0.0062(6)
O1 0.0348(5) 0.0708(7) 0.0639(6) 0.0117(4) 0.0277(4) 0.0261(5)
C18 0.0473(19) 0.058(2) 0.085(3) -0.0066(15) 0.0315(18) 0.0069(19)
C19 0.082(4) 0.082(5) 0.175(8) 0.003(3) 0.093(5) 0.040(5)
C98 0.0398(15) 0.0569(18) 0.0378(14) -0.0043(12) 0.0210(12) 0.0020(13)
C99 0.050(3) 0.076(4) 0.074(3) -0.011(2) -0.001(2) 0.013(3)
N2 0.0287(6) 0.0805(10) 0.0650(9) 0.0014(6) 0.0110(6) 0.0215(7)
C6 0.0299(6) 0.0512(8) 0.0362(6) 0.0022(5) 0.0144(5) 0.0082(5)
C7 0.0387(7) 0.0938(13) 0.0547(9) 0.0079(8) 0.0220(7) -0.0074(8)
C8 0.0393(8) 0.1022(15) 0.0815(12) 0.0133(9) 0.0317(9) 0.0050(11)
C9 0.0401(8) 0.0924(13) 0.0443(8) -0.0048(8) 0.0078(7) 0.0055(8)
C10 0.0383(7) 0.0852(11) 0.0404(7) 0.0014(7) 0.0149(6) -0.0018(7)
C24 0.0313(6) 0.0554(8) 0.0331(6) 0.0028(5) 0.0132(5) 0.0033(5)
C25 0.0391(7) 0.0673(9) 0.0354(7) 0.0071(6) 0.0162(6) 0.0039(6)
N25 0.0464(7) 0.1130(13) 0.0402(7) 0.0030(8) 0.0092(6) -0.0088(7)
C26 0.0367(7) 0.0603(9) 0.0355(6) 0.0077(6) 0.0165(5) 0.0076(6)
N26 0.0399(6) 0.0909(10) 0.0534(7) 0.0041(6) 0.0242(6) 0.0138(7)
C21 0.0358(6) 0.0541(8) 0.0317(6) -0.0001(5) 0.0157(5) -0.0010(5)
C23 0.0412(7) 0.0627(9) 0.0315(6) 0.0058(6) 0.0124(5) 0.0022(6)
N23 0.0491(8) 0.0993(12) 0.0584(8) 0.0232(8) 0.0227(6) 0.0073(8)
C22 0.0424(7) 0.0677(10) 0.0377(7) -0.0037(6) 0.0178(6) -0.0027(6)
N22 0.0760(10) 0.1193(14) 0.0429(7) -0.0125(9) 0.0343(7) -0.0109(8)
C20 0.0330(6) 0.0452(7) 0.0371(6) -0.0008(5) 0.0166(5) -0.0002(5)
O2 0.0327(5) 0.0726(7) 0.0466(5) 0.0037(4) 0.0203(4) 0.0112(5)
C27 0.0390(7) 0.0633(10) 0.0614(9) 0.0076(7) 0.0236(7) 0.0068(7)
C28 0.0601(10) 0.0791(12) 0.0927(13) 0.0039(9) 0.0474(10) -0.0107(10)

loop_
_atom_type_symbol
_atom_type_description
_atom_type_scat_dispersion_real
_atom_type_scat_dispersion_imag
_atom_type_scat_source
C C 0.0033 0.0016 'International Tables Vol C Tables 4.2.6.8 and 6.1.1.4'
H H 0.0000 0.0000 'International Tables Vol C Tables 4.2.6.8 and 6.1.1.4'
N N 0.0061 0.0033 'International Tables Vol C Tables 4.2.6.8 and 6.1.1.4'
O O 0.0106 0.0060 'International Tables Vol C Tables 4.2.6.8 and 6.1.1.4'

loop_
_geom_angle_atom_site_label_1
_geom_angle_atom_site_label_2
_geom_angle_atom_site_label_3
_geom_angle_site_symmetry_2
_geom_angle_site_symmetry_3
_geom_angle
_geom_angle_publ_flag
C4 N1 C3 . . 122.43(12) ?
C4 N1 H1N . . 119.9(11) ?
C3 N1 H1N . . 117.7(11) ?
C5 C1 C2 . . 119.03(11) ?
C5 C1 C1 . 2_655 120.56(13) ?
C2 C1 C1 . 2_655 120.40(13) ?
C3 C2 C1 . . 119.29(12) ?
C3 C2 H2 . . 120.4 ?
C1 C2 H2 . . 120.4 ?
N1 C3 C2 . . 119.81(12) ?
N1 C3 H3 . . 120.1 ?
C2 C3 H3 . . 120.1 ?
N1 C4 C5 . . 120.03(12) ?
N1 C4 H4 . . 120.0 ?
C5 C4 H4 . . 120.0 ?
C4 C5 C1 . . 119.39(12) ?
C4 C5 H5 . . 120.3 ?
C1 C5 H5 . . 120.3 ?
C11 C12 C13 . . 122.43(11) ?
C11 C12 C14 . . 121.43(11) ?
C13 C12 C14 . . 115.54(11) ?
N14 C14 C12 . . 176.22(15) ?
N13 C13 C12 . . 178.96(16) ?
C11 C15 C16 . . 121.88(11) ?
C11 C15 C17 . . 122.72(12) ?
C16 C15 C17 . . 115.30(12) ?
N16 C16 C15 . . 179.08(16) ?
N17 C17 C15 . . 177.4(2) ?
O1 C11 C12 . . 114.39(11) ?
O1 C11 C15 . . 120.93(11) ?
C12 C11 C15 . . 124.63(11) ?
C11 O1 C98 . . 121.84(14) ?
C11 O1 C18 . . 116.72(16) ?
C19 C18 O1 . . 108.6(4) ?
C19 C18 H18A . . 110.0 ?
O1 C18 H18A . . 110.0 ?
C19 C18 H18B . . 110.0 ?
O1 C18 H18B . . 110.0 ?
H18A C18 H18B . . 108.3 ?
C18 C19 H19A . . 109.5 ?
C18 C19 H19B . . 109.5 ?
H19A C19 H19B . . 109.5 ?
C18 C19 H19C . . 109.5 ?
H19A C19 H19C . . 109.5 ?
H19B C19 H19C . . 109.5 ?
O1 C98 C99 . . 106.1(4) ?
O1 C98 H98A . . 110.5 ?
C99 C98 H98A . . 110.5 ?
O1 C98 H98B . . 110.5 ?
C99 C98 H98B . . 110.5 ?
H98A C98 H98B . . 108.7 ?
C98 C99 H99A . . 109.5 ?
C98 C99 H99B . . 109.5 ?
H99A C99 H99B . . 109.5 ?
C98 C99 H99C . . 109.5 ?
H99A C99 H99C . . 109.5 ?
H99B C99 H99C . . 109.5 ?
C9 N2 C8 . . 121.70(14) ?
C9 N2 H2N . . 121.5(12) ?
C8 N2 H2N . . 116.8(12) ?
C10 C6 C7 . . 117.37(13) ?
C10 C6 C6 . 7_556 121.23(15) ?
C7 C6 C6 . 7_556 121.40(15) ?
C8 C7 C6 . . 119.82(15) ?
C8 C7 H7 . . 120.1 ?
C6 C7 H7 . . 120.1 ?
N2 C8 C7 . . 120.40(16) ?
N2 C8 H8 . . 119.8 ?
C7 C8 H8 . . 119.8 ?
N2 C9 C10 . . 120.31(15) ?
N2 C9 H9 . . 119.8 ?
C10 C9 H9 . . 119.8 ?
C9 C10 C6 . . 120.40(15) ?
C9 C10 H10 . . 119.8 ?
C6 C10 H10 . . 119.8 ?
C20 C24 C26 . . 120.28(11) ?
C20 C24 C25 . . 122.63(12) ?
C26 C24 C25 . . 116.99(11) ?
N25 C25 C24 . . 177.71(16) ?
N26 C26 C24 . . 178.72(17) ?
C20 C21 C23 . . 122.74(11) ?
C20 C21 C22 . . 120.17(12) ?
C23 C21 C22 . . 116.91(11) ?
N23 C23 C21 . . 179.67(17) ?
N22 C22 C21 . . 177.74(16) ?
O2 C20 C21 . . 113.52(11) ?
O2 C20 C24 . . 122.20(11) ?
C21 C20 C24 . . 124.25(11) ?
C20 O2 C27 . . 121.14(11) ?
O2 C27 C28 . . 106.58(13) ?
O2 C27 H27A . . 110.4 ?
C28 C27 H27A . . 110.4 ?
O2 C27 H27B . . 110.4 ?
C28 C27 H27B . . 110.4 ?
H27A C27 H27B . . 108.6 ?
C27 C28 H28A . . 109.5 ?
C27 C28 H28B . . 109.5 ?
H28A C28 H28B . . 109.5 ?
C27 C28 H28C . . 109.5 ?
H28A C28 H28C . . 109.5 ?
H28B C28 H28C . . 109.5 ?
<i>Cg</i>(N1) N26 C26 6_555 6_555 124.49(11) y
<i>Cg</i>(N1) N25 C25 6_565 6_565 116.23(12) y
<i>Cg</i>(N2) N14 C14 7_555 7_555 92.98(13) y
<i>Cg</i>(N2) N13 C13 7_555 7_555 89.46(13) y

loop_
_geom_bond_atom_site_label_1
_geom_bond_atom_site_label_2
_geom_bond_site_symmetry_2
_geom_bond_distance
_geom_bond_publ_flag
N1 C4 . 1.3273(18) ?
N1 C3 . 1.3363(18) ?
N1 H1N . 0.896(18) ?
C1 C5 . 1.3837(17) ?
C1 C2 . 1.3886(17) ?
C1 C1 2_655 1.488(2) ?
C2 C3 . 1.3720(18) ?
C2 H2 . 0.93 ?
C3 H3 . 0.93 ?
C4 C5 . 1.3722(17) ?
C4 H4 . 0.93 ?
C5 H5 . 0.93 ?
C12 C11 . 1.3959(18) ?
C12 C13 . 1.4113(17) y
C12 C14 . 1.4179(17) y
C14 N14 . 1.1409(17) y
C13 N13 . 1.1452(18) y
C15 C11 . 1.4015(18) ?
C15 C16 . 1.4087(18) y
C15 C17 . 1.4181(19) y
C16 N16 . 1.1451(17) y
C17 N17 . 1.140(2) y
C11 O1 . 1.3403(14) ?
O1 C98 . 1.477(3) ?
O1 C18 . 1.490(3) ?
C18 C19 . 1.417(8) ?
C18 H18A . 0.97 ?
C18 H18B . 0.97 ?
C19 H19A . 0.96 ?
C19 H19B . 0.96 ?
C19 H19C . 0.96 ?
C98 C99 . 1.496(7) ?
C98 H98A . 0.97 ?
C98 H98B . 0.97 ?
C99 H99A . 0.96 ?
C99 H99B . 0.96 ?
C99 H99C . 0.96 ?
N2 C9 . 1.315(2) ?
N2 C8 . 1.324(2) ?
N2 H2N . 0.93(2) ?
C6 C10 . 1.3786(19) ?
C6 C7 . 1.387(2) ?
C6 C6 7_556 1.490(2) ?
C7 C8 . 1.373(2) ?
C7 H7 . 0.93 ?
C8 H8 . 0.93 ?
C9 C10 . 1.371(2) ?
C9 H9 . 0.93 ?
C10 H10 . 0.93 ?
C24 C20 . 1.4103(17) ?
C24 C26 . 1.4112(18) y
C24 C25 . 1.4199(18) y
C25 N25 . 1.1417(18) y
C26 N26 . 1.1489(17) y
C21 C20 . 1.3903(17) ?
C21 C23 . 1.4104(18) y
C21 C22 . 1.4167(18) y
C23 N23 . 1.1449(18) y
C22 N22 . 1.1391(18) y
C20 O2 . 1.3369(15) ?
O2 C27 . 1.4499(17) ?
C27 C28 . 1.494(2) ?
C27 H27A . 0.97 ?
C27 H27B . 0.97 ?
C28 H28A . 0.96 ?
C28 H28B . 0.96 ?
C28 H28C . 0.96 ?

loop_
_geom_contact_atom_site_label_1
_geom_contact_atom_site_label_2
_geom_contact_distance
_geom_contact_site_symmetry_1
_geom_contact_site_symmetry_2
_geom_contact_publ_flag
N26 <i>Cg</i>(N1) 3.1950(15) 6_555 1_555 y
N25 <i>Cg</i>(N1) 3.4155(17) 6_565 2_655 y
N14 <i>Cg</i>(N2) 3.5788(19) 7_555 1_555 y
N13 <i>Cg</i>(N2) 3.6500(19) 7_555 7_556 y
C12 N17 3.353(2) . 4_555 y
C13 N17 3.419(3) . 4_555 y

loop_
_geom_hbond_atom_site_label_D
_geom_hbond_atom_site_label_H
_geom_hbond_atom_site_label_A
_geom_hbond_site_symmetry_A
_geom_hbond_distance_DH
_geom_hbond_distance_HA
_geom_hbond_distance_DA
_geom_hbond_angle_DHA
N1 H1N N14 7 0.896(18) 2.429(17) 3.0498(17) 126.6(14)
N1 H1N N13 . 0.896(18) 2.107(18) 2.8826(17) 144.2(15)
C2 H2 N22 . 0.93 2.5 3.3157(18) 146.1
C3 H3 N16 . 0.93 2.63 3.518(2) 160.6
C4 H4 N14 7 0.93 2.55 3.1190(18) 119.4
C4 H4 N23 6_565 0.93 2.43 3.238(2) 145.3
C5 H5 N22 2_655 0.93 2.54 3.311(2) 140.6
C98 H98B N17 . 0.97 2.71 3.169(3) 109.8
N2 H2N N26 . 0.93(2) 2.00(2) 2.8803(18) 156.5(17)
C7 H7 N17 . 0.93 2.51 3.429(2) 169.0
C9 H9 N25 2_656 0.93 2.49 3.175(2) 130.2
C10 H10 N17 7_556 0.93 2.47 3.384(2) 167.9
C27 H27B N16 5_656 0.97 2.57 3.2555(19) 127.4

loop_
_geom_torsion_atom_site_label_1
_geom_torsion_atom_site_label_2
_geom_torsion_atom_site_label_3
_geom_torsion_atom_site_label_4
_geom_torsion_site_symmetry_1
_geom_torsion
C5 C1 C2 C3 . 0.7(2)
C1 C1 C2 C3 2_655 -178.79(11)
C4 N1 C3 C2 . 0.9(2)
C1 C2 C3 N1 . -1.2(2)
C3 N1 C4 C5 . -0.1(2)
N1 C4 C5 C1 . -0.4(2)
C2 C1 C5 C4 . 0.1(2)
C1 C1 C5 C4 2_655 179.60(11)
C13 C12 C11 O1 . 161.87(14)
C14 C12 C11 O1 . -8.8(2)
C13 C12 C11 C15 . -15.5(2)
C14 C12 C11 C15 . 173.81(14)
C16 C15 C11 O1 . 163.81(13)
C17 C15 C11 O1 . -20.1(2)
C16 C15 C11 C12 . -19.0(2)
C17 C15 C11 C12 . 157.18(15)
C12 C11 O1 C98 . 161.72(19)
C15 C11 O1 C98 . -20.8(2)
C12 C11 O1 C18 . 118.8(2)
C15 C11 O1 C18 . -63.7(3)
C11 O1 C18 C19 . 160.3(4)
C11 O1 C98 C99 . -135.7(4)
C18 O1 C98 C99 . -42.2(4)
C10 C6 C7 C8 . -0.3(3)
C6 C6 C7 C8 7_556 179.94(18)
C9 N2 C8 C7 . 0.3(3)
C6 C7 C8 N2 . 0.1(3)
C8 N2 C9 C10 . -0.5(3)
N2 C9 C10 C6 . 0.3(3)
C7 C6 C10 C9 . 0.1(2)
C6 C6 C10 C9 7_556 179.86(17)
C23 C21 C20 O2 . -160.23(13)
C22 C21 C20 O2 . 14.79(19)
C23 C21 C20 C24 . 18.0(2)
C22 C21 C20 C24 . -166.99(14)
C26 C24 C20 O2 . -160.23(13)
C25 C24 C20 O2 . 23.6(2)
C26 C24 C20 C21 . 21.7(2)
C25 C24 C20 C21 . -154.43(14)
C21 C20 O2 C27 . -143.64(13)
C24 C20 O2 C27 . 38.10(19)
C20 O2 C27 C28 . 151.24(13)

_cod_database_fobs_code 2020025
